data_2106927
loop_
_publ_author_name
'Omaly, J.'
'Avignant, D.'
'Batail, P.'
'Grandjean, D.'
'Cousseins, J.C.'

_publ_section_title
;
 Structure cristalline de alpha-Na Ti F4
;
_journal_name_full 'Acta Crystallographica B (24,1968-38,1982)'
_journal_page_first 2106
_journal_page_last 2110
_journal_volume 32
_journal_year 1976
_chemical_formula_sum 'F4 Na Ti'
_chemical_name_systematic 'Na (Ti F4)'
_space_group_IT_number 60
_symmetry_space_group_name_Hall '-P 2n 2ab'
_symmetry_space_group_name_H-M 'P b c n'
_cell_angle_alpha 90
_cell_angle_beta 90
_cell_angle_gamma 90
_cell_formula_units_Z 4
_cell_length_a 4.976
_cell_length_b 5.755
_cell_length_c 11.07
_cell_volume 317.010
_citation_journal_id_ASTM ACBCAR
_cod_data_source_file Omaly_ACBCAR_1976_728.cif
_cod_data_source_block F4Na1Ti1
_cod_original_cell_volume 317.0103
_cod_original_formula_sum 'F4 Na1 Ti1'
_cod_database_code 2106927

loop_
_symmetry_equiv_pos_as_xyz
x,y,z
-x+1/2,-y+1/2,z+1/2
x+1/2,-y+1/2,-z
-x,y,-z+1/2
-x,-y,-z
x-1/2,y-1/2,-z-1/2
-x-1/2,y-1/2,z
x,-y,z-1/2

loop_
_atom_site_label
_atom_site_type_symbol
_atom_site_fract_x
_atom_site_fract_y
_atom_site_fract_z
_atom_site_occupancy
_atom_site_U_iso_or_equiv
Ti1 Ti+3 0 -0.15577 0.25 1 0.0
F2 F-1 0.83367 0.82239 0.40177 1 0.0
Na1 Na+1 0 0.5 0 1 0.0
F1 F-1 0.7467 0.08649 0.18836 1 0.0
